data_7244594
loop_
_publ_author_name
'Chen, Zhiyan'
'Huang, Wenbo'
'Yi, Liqi'
'Dong, Xiaohan'
'Sheng, Keyan'
'Li, Minghao'
'Bai, Rongxian'
'Sidorenko, A. Yu.'
'Huang, Jiang'
'Gu, Yanlong'

_publ_section_title
;
 Synthesis of indoles and carbazoles from a lignin model compound
 \a-hydroxyacetophenone
;
_journal_issue 7
_journal_name_full 'Green Chemistry'
_journal_page_first 2919
_journal_page_last 2926
_journal_paper_doi 10.1039/D1GC04892A
_journal_volume 24
_journal_year 2022
_chemical_formula_moiety 'C19 H19 N O2'
_chemical_formula_sum 'C19 H19 N O2'
_chemical_formula_weight 293.35
_space_group_crystal_system monoclinic
_space_group_IT_number 14
_space_group_name_Hall '-P 2yn'
_space_group_name_H-M_alt 'P 1 21/n 1'
_atom_sites_solution_hydrogens geom
_atom_sites_solution_primary dual
_audit_creation_date 2019-05-29
_audit_creation_method
;
Olex2 1.2
(compiled 2018.05.29 svn.r3508 for OlexSys, GUI svn.r5506)
;
_audit_update_record
;
2021-12-30 deposited with the CCDC.	2022-02-28 downloaded from the CCDC.
;
_cell_angle_alpha 90
_cell_angle_beta 110.655(9)
_cell_angle_gamma 90
_cell_formula_units_Z 4
_cell_length_a 12.6474(9)
_cell_length_b 7.3679(5)
_cell_length_c 17.5437(13)
_cell_measurement_reflns_used 2583
_cell_measurement_temperature 99.99(10)
_cell_measurement_theta_max 73.3340
_cell_measurement_theta_min 3.7120
_cell_volume 1529.7(2)
_computing_cell_refinement 'CrysAlisPro 1.171.38.43f (Rigaku OD, 2015)'
_computing_data_collection 'CrysAlisPro 1.171.38.43f (Rigaku OD, 2015)'
_computing_data_reduction 'CrysAlisPro 1.171.38.43f (Rigaku OD, 2015)'
_computing_molecular_graphics 'Olex2 (Dolomanov et al., 2009)'
_computing_publication_material 'Olex2 (Dolomanov et al., 2009)'
_computing_structure_refinement 'ShelXL (Sheldrick, 2015)'
_computing_structure_solution 'ShelXT (Sheldrick, 2015)'
_diffrn_ambient_environment N~2~
_diffrn_ambient_temperature 99.99(10)
_diffrn_detector 'CCD plate'
_diffrn_detector_area_resol_mean 5.2684
_diffrn_detector_type AtlasS2
_diffrn_measured_fraction_theta_full 0.999
_diffrn_measured_fraction_theta_max 0.969
_diffrn_measurement_details
;
List of Runs (angles in degrees, time in seconds):

  # Type    Start    End  Width  t~exp~   \w     \q     \k     \f   Frames
#--------------------------------------------------------------------------
  1  \w      2.00  45.00   1.00    2.29    --   40.98 -38.00 120.00   43
  2  \w     23.00  69.00   1.00    2.29    --   40.98-125.00  30.00   46
  3  \w     36.00 135.00   1.00    4.00    --  106.95 -61.00 150.00   99
  4  \w    134.00 166.00   1.00    4.00    --  106.95  15.00   0.00   32
  5  \w     77.00 107.00   1.00    4.00    --  106.95-125.00 -60.00   30
  6  \w     34.00 114.00   1.00    4.00    --  106.95-125.00 120.00   80
  7  \w     55.00  86.00   1.00    4.00    --  106.95  15.00   0.00   31
  8  \w    -95.00 -18.00   1.00    2.29    --  -40.98 -57.00-120.00   77
  9  \w   -111.00 -23.00   1.00    2.29    --  -41.23 -39.00 134.00   88
 10  \w     23.00  48.00   1.00    2.29    --   41.23-125.00 -30.00   25
 11  \w     55.00  81.00   1.00    2.29    --   41.23-125.00 -30.00   26
 12  \w     99.00 128.00   1.00    4.00    --  106.95 -30.00 -90.00   29
 13  \w     41.00  82.00   1.00    4.00    --  106.95 -30.00 -90.00   41
 14  \w     85.00 164.00   1.00    4.00    --  106.95  61.00 -60.00   79
 15  \w     41.00  67.00   1.00    4.00    --  106.95 -77.00  60.00   26
;
_diffrn_measurement_device 'four-circle diffractometer'
_diffrn_measurement_device_type 'SuperNova, Dual, Cu at zero, AtlasS2'
_diffrn_measurement_method '\w scans'
_diffrn_orient_matrix_type 'CrysAlisPro convention (1999,Acta A55,543-557)'
_diffrn_orient_matrix_UB_11 -0.0165832000
_diffrn_orient_matrix_UB_12 0.0888121000
_diffrn_orient_matrix_UB_13 -0.0827810000
_diffrn_orient_matrix_UB_21 -0.1211532000
_diffrn_orient_matrix_UB_22 0.0540606000
_diffrn_orient_matrix_UB_23 -0.0083104000
_diffrn_orient_matrix_UB_31 0.0445237000
_diffrn_orient_matrix_UB_32 0.1813832000
_diffrn_orient_matrix_UB_33 0.0434166000
_diffrn_radiation_monochromator mirror
_diffrn_radiation_probe x-ray
_diffrn_radiation_type CuK\a
_diffrn_radiation_wavelength 1.54184
_diffrn_reflns_av_R_equivalents 0.0338
_diffrn_reflns_av_unetI/netI 0.0459
_diffrn_reflns_Laue_measured_fraction_full 0.999
_diffrn_reflns_Laue_measured_fraction_max 0.969
_diffrn_reflns_limit_h_max 14
_diffrn_reflns_limit_h_min -15
_diffrn_reflns_limit_k_max 8
_diffrn_reflns_limit_k_min -6
_diffrn_reflns_limit_l_max 21
_diffrn_reflns_limit_l_min -18
_diffrn_reflns_number 6302
_diffrn_reflns_point_group_measured_fraction_full 0.999
_diffrn_reflns_point_group_measured_fraction_max 0.969
_diffrn_reflns_theta_full 67.684
_diffrn_reflns_theta_max 73.501
_diffrn_reflns_theta_min 3.756
_diffrn_source 'micro-focus sealed X-ray tube'
_diffrn_source_type 'SuperNova (Cu) X-ray Source'
_exptl_absorpt_coefficient_mu 0.654
_exptl_absorpt_correction_T_max 1.00000
_exptl_absorpt_correction_T_min 0.79396
_exptl_absorpt_correction_type multi-scan
_exptl_absorpt_process_details
;
CrysAlisPro 1.171.38.43f (Rigaku Oxford Diffraction, 2015)
Empirical absorption correction using spherical harmonics,
 implemented in SCALE3 ABSPACK scaling algorithm.
;
_exptl_crystal_colour colourless
_exptl_crystal_colour_primary colourless
_exptl_crystal_density_diffrn 1.274
_exptl_crystal_description block
_exptl_crystal_F_000 624
_exptl_crystal_size_max 0.12
_exptl_crystal_size_mid 0.11
_exptl_crystal_size_min 0.09
_refine_diff_density_max 0.234
_refine_diff_density_min -0.283
_refine_diff_density_rms 0.052
_refine_ls_extinction_method none
_refine_ls_goodness_of_fit_ref 1.036
_refine_ls_hydrogen_treatment constr
_refine_ls_matrix_type full
_refine_ls_number_parameters 202
_refine_ls_number_reflns 2986
_refine_ls_number_restraints 0
_refine_ls_restrained_S_all 1.036
_refine_ls_R_factor_all 0.0589
_refine_ls_R_factor_gt 0.0474
_refine_ls_shift/su_max 0.000
_refine_ls_shift/su_mean 0.000
_refine_ls_structure_factor_coef Fsqd
_refine_ls_weighting_details 'w=1/[\s^2^(Fo^2^)+(0.0560P)^2^+0.4510P] where P=(Fo^2^+2Fc^2^)/3'
_refine_ls_weighting_scheme calc
_refine_ls_wR_factor_gt 0.1173
_refine_ls_wR_factor_ref 0.1276
_reflns_Friedel_coverage 0.000
_reflns_number_gt 2422
_reflns_number_total 2986
_reflns_threshold_expression 'I > 2\s(I)'
_cod_data_source_file d1gc04892a2.cif
_cod_data_source_block c2y-b
_cod_depositor_comments 'Adding full bibliography for 7244591--7244594.cif.'
_cod_database_code 7244594
_shelx_shelxl_version_number 2018/3
_shelx_space_group_comment
;
The symmetry employed for this shelxl refinement is uniquely defined
by the following loop, which should always be used as a source of
symmetry information in preference to the above space-group names.
They are only intended as comments.
;
_reflns_odcompleteness_completeness 99.83
_reflns_odcompleteness_iscentric 1
_reflns_odcompleteness_theta 66.97
_olex2_refinement_description
;
1. Fixed Uiso
 At 1.2 times of:
  All C(H) groups, All C(H,H) groups
 At 1.5 times of:
  All C(H,H,H) groups
2.a Secondary CH2 refined with riding coordinates:
 C16(H16A,H16B)
2.b Aromatic/amide H refined with riding coordinates:
 C3(H3), C14(H14), C10(H10), C7(H7), C11(H11), C8(H8), C13(H13), C12(H12)
2.c Idealised Me refined as rotating group:
 C18(H18A,H18B,H18C), C19(H19A,H19B,H19C), C17(H17A,H17B,H17C)
;
_olex2_date_sample_data_collection 2019-05-29
_olex2_submission_special_instructions 'No special instructions were received'
_oxdiff_exptl_absorpt_empirical_details
;
Empirical correction (ABSPACK) includes:
- Absorption correction using spherical harmonics
- Frame scaling
;
_oxdiff_exptl_absorpt_empirical_full_max 1.345
_oxdiff_exptl_absorpt_empirical_full_min 0.619

loop_
_space_group_symop_operation_xyz
'x, y, z'
'-x+1/2, y+1/2, -z+1/2'
'-x, -y, -z'
'x-1/2, -y-1/2, z-1/2'

loop_
_atom_site_label
_atom_site_type_symbol
_atom_site_fract_x
_atom_site_fract_y
_atom_site_fract_z
_atom_site_U_iso_or_equiv
_atom_site_adp_type
_atom_site_occupancy
_atom_site_site_symmetry_order
_atom_site_calc_flag
_atom_site_refinement_flags_posn
_atom_site_refinement_flags_adp
_atom_site_refinement_flags_occupancy
_atom_site_disorder_assembly
_atom_site_disorder_group
O2 O 0.20352(10) 0.50182(17) 0.31829(8) 0.0262(3) Uani 1 1 d . . . . .
O1 O 0.18528(10) 0.22334(16) 0.36488(8) 0.0258(3) Uani 1 1 d . . . . .
N1 N 0.63029(12) 0.19284(19) 0.55327(8) 0.0213(3) Uani 1 1 d . . . . .
C2 C 0.36967(14) 0.3263(2) 0.38337(10) 0.0201(4) Uani 1 1 d . . . . .
C9 C 0.58273(14) 0.3332(2) 0.27606(10) 0.0204(4) Uani 1 1 d . . . . .
C6 C 0.54672(14) 0.2455(2) 0.48105(10) 0.0197(4) Uani 1 1 d . . . . .
C3 C 0.42032(15) 0.3452(2) 0.32394(10) 0.0209(4) Uani 1 1 d . . . . .
H3 H 0.375669 0.379571 0.271419 0.025 Uiso 1 1 calc R . . . .
C5 C 0.59942(14) 0.2649(2) 0.42200(10) 0.0200(4) Uani 1 1 d . . . . .
C1 C 0.43061(15) 0.2778(2) 0.46374(10) 0.0208(4) Uani 1 1 d . . . . .
C4 C 0.53397(15) 0.3144(2) 0.34121(10) 0.0201(4) Uani 1 1 d . . . . .
C14 C 0.52611(15) 0.2594(2) 0.19922(10) 0.0219(4) Uani 1 1 d . . . . .
H14 H 0.459453 0.195044 0.189876 0.026 Uiso 1 1 calc R . . . .
C15 C 0.24602(15) 0.3644(2) 0.35339(10) 0.0202(4) Uani 1 1 d . . . . .
C10 C 0.68320(15) 0.4287(2) 0.28877(11) 0.0241(4) Uani 1 1 d . . . . .
H10 H 0.722298 0.478861 0.339588 0.029 Uiso 1 1 calc R . . . .
C7 C 0.71619(15) 0.2234(2) 0.46151(11) 0.0227(4) Uani 1 1 d . . . . .
H7 H 0.771875 0.225103 0.438268 0.027 Uiso 1 1 calc R . . . .
C11 C 0.72481(16) 0.4489(3) 0.22560(12) 0.0280(4) Uani 1 1 d . . . . .
H11 H 0.791524 0.512834 0.234571 0.034 Uiso 1 1 calc R . . . .
C8 C 0.73010(15) 0.1809(2) 0.54007(11) 0.0236(4) Uani 1 1 d . . . . .
H8 H 0.798608 0.147996 0.579481 0.028 Uiso 1 1 calc R . . . .
C18 C 0.37653(15) 0.2707(2) 0.52772(10) 0.0234(4) Uani 1 1 d . . . . .
H18A H 0.304505 0.330486 0.507723 0.035 Uiso 1 1 calc GR . . . .
H18B H 0.424421 0.330648 0.576182 0.035 Uiso 1 1 calc GR . . . .
H18C H 0.366236 0.146412 0.539993 0.035 Uiso 1 1 calc GR . . . .
C13 C 0.56813(16) 0.2808(2) 0.13637(11) 0.0258(4) Uani 1 1 d . . . . .
H13 H 0.529116 0.231931 0.085268 0.031 Uiso 1 1 calc R . . . .
C19 C 0.62066(16) 0.1497(2) 0.63184(10) 0.0244(4) Uani 1 1 d . . . . .
H19A H 0.611849 0.259799 0.658229 0.037 Uiso 1 1 calc GR . . . .
H19B H 0.687678 0.087723 0.665437 0.037 Uiso 1 1 calc GR . . . .
H19C H 0.556127 0.073083 0.623492 0.037 Uiso 1 1 calc GR . . . .
C12 C 0.66813(17) 0.3750(3) 0.14977(11) 0.0287(4) Uani 1 1 d . . . . .
H12 H 0.696751 0.388231 0.107997 0.034 Uiso 1 1 calc R . . . .
C16 C 0.06386(15) 0.2478(3) 0.33935(12) 0.0284(4) Uani 1 1 d . . . . .
H16A H 0.025823 0.136040 0.315725 0.034 Uiso 1 1 calc R . . . .
H16B H 0.039892 0.342108 0.298220 0.034 Uiso 1 1 calc R . . . .
C17 C 0.03248(19) 0.2997(3) 0.41131(13) 0.0402(5) Uani 1 1 d . . . . .
H17A H -0.047772 0.317087 0.394088 0.060 Uiso 1 1 calc GR . . . .
H17B H 0.070285 0.410359 0.434514 0.060 Uiso 1 1 calc GR . . . .
H17C H 0.054861 0.204903 0.451362 0.060 Uiso 1 1 calc GR . . . .

loop_
_atom_site_aniso_label
_atom_site_aniso_U_11
_atom_site_aniso_U_22
_atom_site_aniso_U_33
_atom_site_aniso_U_23
_atom_site_aniso_U_13
_atom_site_aniso_U_12
O2 0.0261(7) 0.0197(6) 0.0321(7) 0.0028(5) 0.0094(5) 0.0018(5)
O1 0.0242(6) 0.0201(6) 0.0328(7) 0.0036(5) 0.0099(5) -0.0002(5)
N1 0.0252(7) 0.0177(7) 0.0188(7) 0.0005(5) 0.0048(6) 0.0008(6)
C2 0.0242(9) 0.0126(7) 0.0232(8) -0.0018(6) 0.0078(7) -0.0013(6)
C9 0.0250(9) 0.0133(8) 0.0226(8) 0.0025(6) 0.0079(7) 0.0025(6)
C6 0.0270(9) 0.0125(8) 0.0172(8) -0.0006(6) 0.0049(7) -0.0012(6)
C3 0.0256(9) 0.0155(8) 0.0201(8) 0.0009(6) 0.0062(7) -0.0008(6)
C5 0.0251(9) 0.0121(8) 0.0224(8) -0.0011(6) 0.0077(7) -0.0017(6)
C1 0.0273(9) 0.0131(8) 0.0221(8) -0.0018(6) 0.0091(7) -0.0010(6)
C4 0.0269(9) 0.0125(7) 0.0210(8) -0.0003(6) 0.0085(7) -0.0014(6)
C14 0.0248(9) 0.0171(8) 0.0238(9) 0.0038(6) 0.0084(7) 0.0006(7)
C15 0.0278(9) 0.0156(8) 0.0195(8) -0.0022(6) 0.0111(7) -0.0013(6)
C10 0.0253(9) 0.0196(9) 0.0265(9) -0.0003(7) 0.0081(7) -0.0021(7)
C7 0.0245(9) 0.0172(8) 0.0249(9) -0.0012(7) 0.0070(7) -0.0003(6)
C11 0.0291(9) 0.0222(9) 0.0345(10) 0.0022(7) 0.0134(8) -0.0034(7)
C8 0.0237(8) 0.0184(8) 0.0245(9) -0.0006(7) 0.0033(7) 0.0008(7)
C18 0.0283(9) 0.0205(9) 0.0219(8) -0.0014(7) 0.0095(7) -0.0001(7)
C13 0.0335(10) 0.0210(9) 0.0230(9) 0.0004(7) 0.0100(8) -0.0005(7)
C19 0.0317(10) 0.0196(8) 0.0189(8) 0.0007(6) 0.0055(7) -0.0018(7)
C12 0.0371(10) 0.0241(9) 0.0311(10) 0.0045(7) 0.0198(8) 0.0012(8)
C16 0.0245(9) 0.0243(9) 0.0364(10) -0.0005(8) 0.0107(8) -0.0030(7)
C17 0.0359(11) 0.0466(13) 0.0418(12) 0.0003(10) 0.0184(10) 0.0055(10)

loop_
_atom_type_symbol
_atom_type_description
_atom_type_scat_dispersion_real
_atom_type_scat_dispersion_imag
_atom_type_scat_source
C C 0.0181 0.0091 'International Tables Vol C Tables 4.2.6.8 and 6.1.1.4'
H H 0.0000 0.0000 'International Tables Vol C Tables 4.2.6.8 and 6.1.1.4'
N N 0.0311 0.0180 'International Tables Vol C Tables 4.2.6.8 and 6.1.1.4'
O O 0.0492 0.0322 'International Tables Vol C Tables 4.2.6.8 and 6.1.1.4'

loop_
_geom_angle_atom_site_label_1
_geom_angle_atom_site_label_2
_geom_angle_atom_site_label_3
_geom_angle
_geom_angle_site_symmetry_1
_geom_angle_site_symmetry_3
_geom_angle_publ_flag
C15 O1 C16 117.03(14) . . ?
C6 N1 C19 129.18(15) . . ?
C8 N1 C6 108.37(14) . . ?
C8 N1 C19 122.43(14) . . ?
C3 C2 C15 114.48(15) . . ?
C1 C2 C3 122.68(16) . . ?
C1 C2 C15 122.84(15) . . ?
C14 C9 C4 119.78(15) . . ?
C14 C9 C10 118.55(16) . . ?
C10 C9 C4 121.65(15) . . ?
N1 C6 C5 106.92(15) . . ?
N1 C6 C1 130.01(16) . . ?
C1 C6 C5 123.07(15) . . ?
C2 C3 H3 118.9 . . ?
C4 C3 C2 122.10(16) . . ?
C4 C3 H3 118.9 . . ?
C6 C5 C7 107.19(15) . . ?
C4 C5 C6 119.78(16) . . ?
C4 C5 C7 133.02(16) . . ?
C2 C1 C6 115.03(16) . . ?
C2 C1 C18 121.87(16) . . ?
C6 C1 C18 123.03(16) . . ?
C3 C4 C9 119.96(15) . . ?
C3 C4 C5 117.31(16) . . ?
C5 C4 C9 122.73(16) . . ?
C9 C14 H14 119.6 . . ?
C13 C14 C9 120.81(17) . . ?
C13 C14 H14 119.6 . . ?
O2 C15 O1 123.18(16) . . ?
O2 C15 C2 124.09(15) . . ?
O1 C15 C2 112.59(14) . . ?
C9 C10 H10 119.9 . . ?
C11 C10 C9 120.24(17) . . ?
C11 C10 H10 119.9 . . ?
C5 C7 H7 126.8 . . ?
C8 C7 C5 106.43(16) . . ?
C8 C7 H7 126.8 . . ?
C10 C11 H11 119.6 . . ?
C12 C11 C10 120.73(17) . . ?
C12 C11 H11 119.6 . . ?
N1 C8 H8 124.5 . . ?
C7 C8 N1 111.08(15) . . ?
C7 C8 H8 124.5 . . ?
C1 C18 H18A 109.5 . . ?
C1 C18 H18B 109.5 . . ?
C1 C18 H18C 109.5 . . ?
H18A C18 H18B 109.5 . . ?
H18A C18 H18C 109.5 . . ?
H18B C18 H18C 109.5 . . ?
C14 C13 H13 119.9 . . ?
C12 C13 C14 120.15(17) . . ?
C12 C13 H13 119.9 . . ?
N1 C19 H19A 109.5 . . ?
N1 C19 H19B 109.5 . . ?
N1 C19 H19C 109.5 . . ?
H19A C19 H19B 109.5 . . ?
H19A C19 H19C 109.5 . . ?
H19B C19 H19C 109.5 . . ?
C11 C12 C13 119.52(17) . . ?
C11 C12 H12 120.2 . . ?
C13 C12 H12 120.2 . . ?
O1 C16 H16A 109.7 . . ?
O1 C16 H16B 109.7 . . ?
O1 C16 C17 109.70(16) . . ?
H16A C16 H16B 108.2 . . ?
C17 C16 H16A 109.7 . . ?
C17 C16 H16B 109.7 . . ?
C16 C17 H17A 109.5 . . ?
C16 C17 H17B 109.5 . . ?
C16 C17 H17C 109.5 . . ?
H17A C17 H17B 109.5 . . ?
H17A C17 H17C 109.5 . . ?
H17B C17 H17C 109.5 . . ?

loop_
_geom_bond_atom_site_label_1
_geom_bond_atom_site_label_2
_geom_bond_distance
_geom_bond_site_symmetry_2
_geom_bond_publ_flag
O2 C15 1.208(2) . ?
O1 C15 1.349(2) . ?
O1 C16 1.451(2) . ?
N1 C6 1.389(2) . ?
N1 C8 1.364(2) . ?
N1 C19 1.461(2) . ?
C2 C3 1.410(2) . ?
C2 C1 1.394(2) . ?
C2 C15 1.490(2) . ?
C9 C4 1.484(2) . ?
C9 C14 1.395(2) . ?
C9 C10 1.400(2) . ?
C6 C5 1.423(2) . ?
C6 C1 1.411(2) . ?
C3 H3 0.9300 . ?
C3 C4 1.379(2) . ?
C5 C4 1.414(2) . ?
C5 C7 1.426(2) . ?
C1 C18 1.507(2) . ?
C14 H14 0.9300 . ?
C14 C13 1.392(2) . ?
C10 H10 0.9300 . ?
C10 C11 1.392(3) . ?
C7 H7 0.9300 . ?
C7 C8 1.363(2) . ?
C11 H11 0.9300 . ?
C11 C12 1.381(3) . ?
C8 H8 0.9300 . ?
C18 H18A 0.9600 . ?
C18 H18B 0.9600 . ?
C18 H18C 0.9600 . ?
C13 H13 0.9300 . ?
C13 C12 1.388(3) . ?
C19 H19A 0.9600 . ?
C19 H19B 0.9600 . ?
C19 H19C 0.9600 . ?
C12 H12 0.9300 . ?
C16 H16A 0.9700 . ?
C16 H16B 0.9700 . ?
C16 C17 1.500(3) . ?
C17 H17A 0.9600 . ?
C17 H17B 0.9600 . ?
C17 H17C 0.9600 . ?
